data_7105330
loop_
_publ_author_name
'Konu, Jari'
'Chivers, Tristram'

_publ_section_title
;
 Novel carbon-centred reactivity of [(H)C(PPh2Se)2]- in the formation
 of structurally diverse Sn(IV), Te(IV) and Hg(II) complexes of the
 triseleno ligand [(Se)C(PPh2Se)2]2-.
;
_journal_issue 9
_journal_name_full 'Chemical communications (Cambridge, England)'
_journal_page_first 1431
_journal_page_last 1433
_journal_paper_doi 10.1039/b923910c
_journal_volume 46
_journal_year 2010
_chemical_formula_moiety 'C50 H40 Hg2 P4 Se6, 2(C4 H8 O)'
_chemical_formula_sum 'C58 H56 Hg2 O2 P4 Se6'
_chemical_formula_weight 1783.85
_chemical_name_systematic
;
?
;
_space_group_IT_number 14
_symmetry_cell_setting monoclinic
_symmetry_space_group_name_Hall '-P 2yn'
_symmetry_space_group_name_H-M 'P 1 21/n 1'
_atom_sites_solution_hydrogens geom
_atom_sites_solution_primary direct
_atom_sites_solution_secondary difmap
_audit_creation_method SHELXL-97
_cell_angle_alpha 90.00
_cell_angle_beta 94.99(3)
_cell_angle_gamma 90.00
_cell_formula_units_Z 2
_cell_length_a 16.115(3)
_cell_length_b 11.323(2)
_cell_length_c 16.189(3)
_cell_measurement_reflns_used 19188
_cell_measurement_temperature 173(2)
_cell_measurement_theta_max 68.13
_cell_measurement_theta_min 3.71
_cell_volume 2942.9(10)
_computing_cell_refinement 'DENZO (Otwinowski & Minor, 1997)'
_computing_data_collection 'COLLECT (Hooft, 1998)'
_computing_data_reduction 'SCALEPACK (Otwinowski & Minor, 1997)'
_computing_molecular_graphics 'DIAMOND 3.1d (Brandenburg, 1999)'
_computing_publication_material 'WinGX v1.70-01 (L. J. Farrugia)'
_computing_structure_refinement 'SHELXL-97 (Sheldrick, 1997)'
_computing_structure_solution 'SHELXS-97 (Sheldrick, 1997)'
_diffrn_ambient_temperature 173(2)
_diffrn_measured_fraction_theta_full 0.980
_diffrn_measured_fraction_theta_max 0.980
_diffrn_measurement_device_type 'Bruker AXS APEX2 CCD diffractometer'
_diffrn_measurement_method 'phi\omega scans'
_diffrn_radiation_monochromator 'horizonally mounted graphite crystal'
_diffrn_radiation_source 'fine-focus sealed tube'
_diffrn_radiation_type CuK\a
_diffrn_radiation_wavelength 1.54180
_diffrn_reflns_av_R_equivalents 0.0312
_diffrn_reflns_av_sigmaI/netI 0.0304
_diffrn_reflns_limit_h_max 17
_diffrn_reflns_limit_h_min -19
_diffrn_reflns_limit_k_max 13
_diffrn_reflns_limit_k_min -13
_diffrn_reflns_limit_l_max 18
_diffrn_reflns_limit_l_min -19
_diffrn_reflns_number 19188
_diffrn_reflns_theta_full 68.13
_diffrn_reflns_theta_max 68.13
_diffrn_reflns_theta_min 3.71
_exptl_absorpt_coefficient_mu 14.814
_exptl_absorpt_correction_T_max 0.7560
_exptl_absorpt_correction_T_min 0.4702
_exptl_absorpt_correction_type integration
_exptl_absorpt_process_details 'SADABS (SHELXTL-NT v5.1, Bruker)'
_exptl_crystal_colour yellow
_exptl_crystal_density_diffrn 2.013
_exptl_crystal_density_method 'not measured'
_exptl_crystal_description plate
_exptl_crystal_F_000 1688
_exptl_crystal_size_max 0.06
_exptl_crystal_size_mid 0.04
_exptl_crystal_size_min 0.02
_refine_diff_density_max 0.663
_refine_diff_density_min -0.614
_refine_diff_density_rms 0.104
_refine_ls_extinction_method none
_refine_ls_goodness_of_fit_ref 1.052
_refine_ls_hydrogen_treatment constr
_refine_ls_matrix_type full
_refine_ls_number_parameters 325
_refine_ls_number_reflns 5278
_refine_ls_number_restraints 0
_refine_ls_restrained_S_all 1.052
_refine_ls_R_factor_all 0.0269
_refine_ls_R_factor_gt 0.0230
_refine_ls_shift/su_max 0.008
_refine_ls_shift/su_mean 0.000
_refine_ls_structure_factor_coef Fsqd
_refine_ls_weighting_details 'calc w=1/[\s^2^(Fo^2^)+(0.0235P)^2^+3.4357P] where P=(Fo^2^+2Fc^2^)/3'
_refine_ls_weighting_scheme calc
_refine_ls_wR_factor_gt 0.0531
_refine_ls_wR_factor_ref 0.0545
_reflns_number_gt 4821
_reflns_number_total 5278
_reflns_threshold_expression >2sigma(I)
_cod_data_source_file b923910c.txt
_cod_data_source_block compound_8
_cod_original_sg_symbol_H-M 'P 21/n'
_cod_database_code 7105330

loop_
_symmetry_equiv_pos_as_xyz
'x, y, z'
'-x+1/2, y+1/2, -z+1/2'
'-x, -y, -z'
'x-1/2, -y-1/2, z-1/2'

loop_
_atom_site_label
_atom_site_type_symbol
_atom_site_fract_x
_atom_site_fract_y
_atom_site_fract_z
_atom_site_U_iso_or_equiv
_atom_site_adp_type
_atom_site_occupancy
_atom_site_symmetry_multiplicity
_atom_site_calc_flag
_atom_site_refinement_flags
_atom_site_disorder_assembly
_atom_site_disorder_group
Hg1 Hg 0.432822(9) 0.417627(13) -0.043715(9) 0.02525(6) Uani 1 1 d . . .
Se1 Se 0.30944(2) 0.38296(3) 0.04362(2) 0.02242(9) Uani 1 1 d . . .
Se2 Se 0.51299(3) 0.65790(3) 0.17932(2) 0.02789(10) Uani 1 1 d . . .
Se3 Se 0.55797(2) 0.34839(3) 0.08180(2) 0.01956(9) Uani 1 1 d . . .
P1 P 0.39065(5) 0.29918(7) 0.14460(5) 0.01688(17) Uani 1 1 d . . .
P2 P 0.51388(5) 0.48007(7) 0.23531(5) 0.01862(17) Uani 1 1 d . . .
C1 C 0.48706(19) 0.3615(3) 0.1719(2) 0.0185(7) Uani 1 1 d . . .
C100 C 0.4127(2) 0.1491(3) 0.1129(2) 0.0193(7) Uani 1 1 d . . .
C101 C 0.3654(2) 0.0941(3) 0.0481(2) 0.0227(7) Uani 1 1 d . . .
H101 H 0.3208 0.1351 0.0185 0.027 Uiso 1 1 calc R . .
C102 C 0.3837(2) -0.0214(3) 0.0268(2) 0.0301(8) Uani 1 1 d . . .
H102 H 0.3519 -0.0587 -0.0181 0.036 Uiso 1 1 calc R . .
C103 C 0.4474(3) -0.0821(3) 0.0701(3) 0.0305(9) Uani 1 1 d . . .
H103 H 0.4601 -0.1606 0.0546 0.037 Uiso 1 1 calc R . .
C104 C 0.4931(2) -0.0287(3) 0.1366(2) 0.0272(8) Uani 1 1 d . . .
H104 H 0.5355 -0.0718 0.1679 0.033 Uiso 1 1 calc R . .
C105 C 0.4769(2) 0.0871(3) 0.1573(2) 0.0249(8) Uani 1 1 d . . .
H105 H 0.5095 0.1244 0.2016 0.030 Uiso 1 1 calc R . .
C106 C 0.3267(2) 0.2849(3) 0.2308(2) 0.0222(7) Uani 1 1 d . . .
C107 C 0.2670(2) 0.3688(4) 0.2441(3) 0.0352(9) Uani 1 1 d . . .
H107 H 0.2603 0.4357 0.2087 0.042 Uiso 1 1 calc R . .
C108 C 0.2166(3) 0.3557(5) 0.3090(3) 0.0455(12) Uani 1 1 d . . .
H108 H 0.1757 0.4136 0.3180 0.055 Uiso 1 1 calc R . .
C109 C 0.2260(3) 0.2586(4) 0.3599(3) 0.0397(10) Uani 1 1 d . . .
H109 H 0.1909 0.2487 0.4036 0.048 Uiso 1 1 calc R . .
C110 C 0.2853(3) 0.1768(4) 0.3479(3) 0.0431(11) Uani 1 1 d . . .
H110 H 0.2921 0.1108 0.3841 0.052 Uiso 1 1 calc R . .
C111 C 0.3363(3) 0.1883(4) 0.2835(3) 0.0366(10) Uani 1 1 d . . .
H111 H 0.3775 0.1303 0.2756 0.044 Uiso 1 1 calc R . .
C200 C 0.4511(2) 0.4932(3) 0.3229(2) 0.0234(7) Uani 1 1 d . . .
C201 C 0.4580(3) 0.4091(4) 0.3850(3) 0.0383(10) Uani 1 1 d . . .
H201 H 0.4935 0.3428 0.3806 0.046 Uiso 1 1 calc R . .
C202 C 0.4127(3) 0.4219(5) 0.4543(3) 0.0498(13) Uani 1 1 d . . .
H202 H 0.4170 0.3636 0.4967 0.060 Uiso 1 1 calc R . .
C203 C 0.3623(3) 0.5180(4) 0.4613(3) 0.0428(11) Uani 1 1 d . . .
H203 H 0.3327 0.5273 0.5092 0.051 Uiso 1 1 calc R . .
C204 C 0.3545(3) 0.6002(4) 0.4000(3) 0.0462(12) Uani 1 1 d . . .
H204 H 0.3184 0.6658 0.4049 0.055 Uiso 1 1 calc R . .
C205 C 0.3985(3) 0.5895(4) 0.3304(3) 0.0370(10) Uani 1 1 d . . .
H205 H 0.3928 0.6477 0.2880 0.044 Uiso 1 1 calc R . .
C206 C 0.6203(2) 0.4479(3) 0.2780(2) 0.0249(8) Uani 1 1 d . . .
C207 C 0.6418(2) 0.3316(4) 0.2972(3) 0.0341(9) Uani 1 1 d . . .
H207 H 0.6017 0.2705 0.2879 0.041 Uiso 1 1 calc R . .
C208 C 0.7220(3) 0.3050(5) 0.3298(3) 0.0435(11) Uani 1 1 d . . .
H208 H 0.7366 0.2257 0.3434 0.052 Uiso 1 1 calc R . .
C209 C 0.7804(3) 0.3929(5) 0.3426(3) 0.0512(13) Uani 1 1 d . . .
H209 H 0.8353 0.3740 0.3648 0.061 Uiso 1 1 calc R . .
C210 C 0.7597(3) 0.5079(5) 0.3235(3) 0.0534(14) Uani 1 1 d . . .
H210 H 0.8006 0.5682 0.3320 0.064 Uiso 1 1 calc R . .
C211 C 0.6791(3) 0.5364(4) 0.2918(3) 0.0379(10) Uani 1 1 d . . .
H211 H 0.6646 0.6162 0.2797 0.045 Uiso 1 1 calc R . .
O1 O 0.5429(10) 0.0353(7) 0.3619(6) 0.224(7) Uani 1 1 d . . .
C10 C 0.6268(12) 0.0078(15) 0.3855(9) 0.236(11) Uani 1 1 d . . .
H10A H 0.6467 0.0471 0.4381 0.283 Uiso 1 1 calc R . .
H10B H 0.6633 0.0303 0.3419 0.283 Uiso 1 1 calc R . .
C11 C 0.6232(9) -0.1243(14) 0.3957(10) 0.178(6) Uani 1 1 d . . .
H11A H 0.6381 -0.1649 0.3449 0.214 Uiso 1 1 calc R . .
H11B H 0.6618 -0.1505 0.4431 0.214 Uiso 1 1 calc R . .
C12 C 0.5404(9) -0.1477(9) 0.4104(8) 0.142(4) Uani 1 1 d . . .
H12A H 0.5338 -0.1469 0.4706 0.170 Uiso 1 1 calc R . .
H12B H 0.5230 -0.2259 0.3878 0.170 Uiso 1 1 calc R . .
C13 C 0.4908(9) -0.0547(13) 0.3686(6) 0.153(5) Uani 1 1 d . . .
H13A H 0.4674 -0.0813 0.3131 0.184 Uiso 1 1 calc R . .
H13B H 0.4443 -0.0316 0.4014 0.184 Uiso 1 1 calc R . .

loop_
_atom_site_aniso_label
_atom_site_aniso_U_11
_atom_site_aniso_U_22
_atom_site_aniso_U_33
_atom_site_aniso_U_23
_atom_site_aniso_U_13
_atom_site_aniso_U_12
Hg1 0.02914(9) 0.02611(9) 0.02100(9) 0.00308(6) 0.00510(6) -0.00377(6)
Se1 0.01888(17) 0.0250(2) 0.02335(19) 0.00433(15) 0.00170(14) 0.00311(14)
Se2 0.0441(2) 0.01731(19) 0.0231(2) 0.00041(14) 0.00790(16) -0.00043(16)
Se3 0.01924(16) 0.01948(19) 0.02047(18) -0.00063(14) 0.00473(13) -0.00004(14)
P1 0.0174(4) 0.0152(4) 0.0182(4) 0.0006(3) 0.0027(3) 0.0006(3)
P2 0.0206(4) 0.0181(4) 0.0171(4) 0.0001(3) 0.0013(3) -0.0012(3)
C1 0.0171(15) 0.0198(17) 0.0191(17) 0.0003(13) 0.0040(12) 0.0016(13)
C100 0.0215(16) 0.0161(17) 0.0214(17) 0.0021(13) 0.0081(13) -0.0007(13)
C101 0.0243(17) 0.0229(19) 0.0214(18) 0.0009(14) 0.0046(14) -0.0012(14)
C102 0.042(2) 0.024(2) 0.0258(19) -0.0048(16) 0.0094(16) -0.0077(17)
C103 0.042(2) 0.0174(18) 0.035(2) 0.0000(16) 0.0214(18) 0.0009(16)
C104 0.0265(18) 0.0205(19) 0.036(2) 0.0057(16) 0.0109(15) 0.0038(15)
C105 0.0227(17) 0.0213(19) 0.031(2) 0.0022(15) 0.0047(14) -0.0021(14)
C106 0.0225(16) 0.0220(18) 0.0228(17) -0.0030(14) 0.0062(13) -0.0056(14)
C107 0.033(2) 0.042(2) 0.032(2) 0.0064(18) 0.0122(17) 0.0130(18)
C108 0.036(2) 0.067(3) 0.035(2) 0.004(2) 0.0164(19) 0.018(2)
C109 0.035(2) 0.053(3) 0.035(2) -0.009(2) 0.0192(18) -0.011(2)
C110 0.069(3) 0.031(2) 0.032(2) 0.0049(18) 0.022(2) -0.011(2)
C111 0.052(2) 0.027(2) 0.034(2) 0.0048(18) 0.0216(19) 0.0052(19)
C200 0.0256(17) 0.0254(19) 0.0193(17) -0.0038(14) 0.0022(13) -0.0026(15)
C201 0.044(2) 0.041(2) 0.031(2) 0.0090(18) 0.0092(18) 0.008(2)
C202 0.055(3) 0.065(3) 0.032(2) 0.016(2) 0.017(2) 0.008(2)
C203 0.039(2) 0.062(3) 0.030(2) -0.008(2) 0.0164(18) -0.004(2)
C204 0.043(2) 0.048(3) 0.050(3) -0.003(2) 0.021(2) 0.013(2)
C205 0.037(2) 0.037(2) 0.038(2) 0.0070(18) 0.0119(18) 0.0084(18)
C206 0.0222(16) 0.034(2) 0.0183(17) -0.0017(15) 0.0007(13) -0.0030(15)
C207 0.0262(18) 0.039(2) 0.036(2) -0.0033(18) -0.0030(16) 0.0052(17)
C208 0.036(2) 0.060(3) 0.034(2) 0.002(2) -0.0029(18) 0.014(2)
C209 0.023(2) 0.095(4) 0.035(2) 0.008(3) -0.0030(17) 0.000(2)
C210 0.034(2) 0.087(4) 0.039(3) 0.007(3) -0.0036(19) -0.026(3)
C211 0.033(2) 0.050(3) 0.030(2) 0.0037(19) -0.0024(16) -0.0163(19)
O1 0.394(19) 0.087(5) 0.163(8) 0.041(5) -0.132(10) -0.072(8)
C10 0.32(2) 0.208(16) 0.152(12) 0.074(11) -0.119(14) -0.176(17)
C11 0.157(12) 0.175(14) 0.204(16) 0.040(12) 0.027(11) 0.037(11)
C12 0.196(12) 0.092(7) 0.126(9) 0.013(6) -0.043(9) -0.005(8)
C13 0.184(12) 0.190(13) 0.080(6) 0.016(8) -0.017(7) 0.061(11)

loop_
_atom_type_symbol
_atom_type_description
_atom_type_scat_dispersion_real
_atom_type_scat_dispersion_imag
_atom_type_scat_source
C C 0.0181 0.0091 'International Tables Vol C Tables 4.2.6.8 and 6.1.1.4'
H H 0.0000 0.0000 'International Tables Vol C Tables 4.2.6.8 and 6.1.1.4'
O O 0.0492 0.0322 'International Tables Vol C Tables 4.2.6.8 and 6.1.1.4'
P P 0.2955 0.4335 'International Tables Vol C Tables 4.2.6.8 and 6.1.1.4'
Se Se -0.7943 1.1372 'International Tables Vol C Tables 4.2.6.8 and 6.1.1.4'
Hg Hg -4.2923 7.6849 'International Tables Vol C Tables 4.2.6.8 and 6.1.1.4'

loop_
_geom_angle_atom_site_label_1
_geom_angle_atom_site_label_2
_geom_angle_atom_site_label_3
_geom_angle
_geom_angle_site_symmetry_1
_geom_angle_site_symmetry_3
_geom_angle_publ_flag
Se1 Hg1 Se2 138.93(2) . 3_665 ?
Se1 Hg1 Se3 109.445(12) . 3_665 ?
Se2 Hg1 Se3 95.776(15) 3_665 3_665 ?
Se1 Hg1 Se3 95.702(19) . . ?
Se2 Hg1 Se3 104.19(2) 3_665 . ?
Se3 Hg1 Se3 112.329(11) 3_665 . ?
Se1 Hg1 Hg1 112.550(16) . 3_665 ?
Se2 Hg1 Hg1 108.25(2) 3_665 3_665 ?
Se3 Hg1 Hg1 57.985(16) 3_665 3_665 ?
Se3 Hg1 Hg1 54.345(18) . 3_665 ?
P1 Se1 Hg1 92.05(3) . . ?
P2 Se2 Hg1 93.23(3) . 3_665 ?
C1 Se3 Hg1 98.23(10) . 3_665 ?
C1 Se3 Hg1 95.10(10) . . ?
Hg1 Se3 Hg1 67.671(10) 3_665 . ?
C1 P1 C106 113.46(16) . . ?
C1 P1 C100 105.07(16) . . ?
C106 P1 C100 105.81(16) . . ?
C1 P1 Se1 118.29(12) . . ?
C106 P1 Se1 105.48(12) . . ?
C100 P1 Se1 108.01(12) . . ?
C1 P2 C200 113.60(16) . . ?
C1 P2 C206 104.40(17) . . ?
C200 P2 C206 106.80(16) . . ?
C1 P2 Se2 118.30(12) . . ?
C200 P2 Se2 105.15(12) . . ?
C206 P2 Se2 108.00(13) . . ?
P2 C1 P1 130.11(19) . . ?
P2 C1 Se3 112.03(17) . . ?
P1 C1 Se3 110.62(17) . . ?
C101 C100 C105 119.7(3) . . ?
C101 C100 P1 121.6(3) . . ?
C105 C100 P1 118.6(3) . . ?
C100 C101 C102 119.7(3) . . ?
C100 C101 H101 120.2 . . ?
C102 C101 H101 120.2 . . ?
C103 C102 C101 120.5(4) . . ?
C103 C102 H102 119.8 . . ?
C101 C102 H102 119.8 . . ?
C102 C103 C104 120.0(3) . . ?
C102 C103 H103 120.0 . . ?
C104 C103 H103 120.0 . . ?
C105 C104 C103 120.1(4) . . ?
C105 C104 H104 119.9 . . ?
C103 C104 H104 119.9 . . ?
C104 C105 C100 119.9(4) . . ?
C104 C105 H105 120.0 . . ?
C100 C105 H105 120.0 . . ?
C107 C106 C111 119.2(3) . . ?
C107 C106 P1 120.6(3) . . ?
C111 C106 P1 120.2(3) . . ?
C106 C107 C108 120.3(4) . . ?
C106 C107 H107 119.9 . . ?
C108 C107 H107 119.9 . . ?
C109 C108 C107 119.8(4) . . ?
C109 C108 H108 120.1 . . ?
C107 C108 H108 120.1 . . ?
C110 C109 C108 120.1(4) . . ?
C110 C109 H109 120.0 . . ?
C108 C109 H109 120.0 . . ?
C109 C110 C111 121.0(4) . . ?
C109 C110 H110 119.5 . . ?
C111 C110 H110 119.5 . . ?
C110 C111 C106 119.5(4) . . ?
C110 C111 H111 120.2 . . ?
C106 C111 H111 120.2 . . ?
C201 C200 C205 119.2(3) . . ?
C201 C200 P2 119.7(3) . . ?
C205 C200 P2 121.1(3) . . ?
C200 C201 C202 119.8(4) . . ?
C200 C201 H201 120.1 . . ?
C202 C201 H201 120.1 . . ?
C203 C202 C201 120.3(4) . . ?
C203 C202 H202 119.9 . . ?
C201 C202 H202 119.9 . . ?
C204 C203 C202 120.1(4) . . ?
C204 C203 H203 119.9 . . ?
C202 C203 H203 119.9 . . ?
C203 C204 C205 120.8(4) . . ?
C203 C204 H204 119.6 . . ?
C205 C204 H204 119.6 . . ?
C204 C205 C200 119.8(4) . . ?
C204 C205 H205 120.1 . . ?
C200 C205 H205 120.1 . . ?
C211 C206 C207 119.7(4) . . ?
C211 C206 P2 121.6(3) . . ?
C207 C206 P2 118.7(3) . . ?
C208 C207 C206 119.8(4) . . ?
C208 C207 H207 120.1 . . ?
C206 C207 H207 120.1 . . ?
C209 C208 C207 120.3(5) . . ?
C209 C208 H208 119.8 . . ?
C207 C208 H208 119.8 . . ?
C210 C209 C208 120.3(4) . . ?
C210 C209 H209 119.9 . . ?
C208 C209 H209 119.9 . . ?
C209 C210 C211 120.2(4) . . ?
C209 C210 H210 119.9 . . ?
C211 C210 H210 119.9 . . ?
C206 C211 C210 119.7(5) . . ?
C206 C211 H211 120.1 . . ?
C210 C211 H211 120.1 . . ?
C13 O1 C10 114.0(10) . . ?
O1 C10 C11 101.8(10) . . ?
O1 C10 H10A 111.4 . . ?
C11 C10 H10A 111.4 . . ?
O1 C10 H10B 111.4 . . ?
C11 C10 H10B 111.4 . . ?
H10A C10 H10B 109.3 . . ?
C12 C11 C10 104.6(13) . . ?
C12 C11 H11A 110.8 . . ?
C10 C11 H11A 110.8 . . ?
C12 C11 H11B 110.8 . . ?
C10 C11 H11B 110.8 . . ?
H11A C11 H11B 108.9 . . ?
C11 C12 C13 106.2(11) . . ?
C11 C12 H12A 110.5 . . ?
C13 C12 H12A 110.5 . . ?
C11 C12 H12B 110.5 . . ?
C13 C12 H12B 110.5 . . ?
H12A C12 H12B 108.7 . . ?
O1 C13 C12 105.5(11) . . ?
O1 C13 H13A 110.6 . . ?
C12 C13 H13A 110.6 . . ?
O1 C13 H13B 110.6 . . ?
C12 C13 H13B 110.6 . . ?
H13A C13 H13B 108.8 . . ?

loop_
_geom_bond_atom_site_label_1
_geom_bond_atom_site_label_2
_geom_bond_distance
_geom_bond_site_symmetry_2
_geom_bond_publ_flag
Hg1 Se1 2.5682(8) . ?
Hg1 Se2 2.5781(7) 3_665 ?
Hg1 Se3 2.7271(6) 3_665 ?
Hg1 Se3 2.8458(9) . ?
Hg1 Hg1 3.1046(7) 3_665 ?
Se1 P1 2.2165(10) . ?
Se2 P2 2.2077(10) . ?
Se2 Hg1 2.5781(7) 3_665 ?
Se3 C1 1.936(3) . ?
Se3 Hg1 2.7271(6) 3_665 ?
P1 C1 1.729(3) . ?
P1 C106 1.813(3) . ?
P1 C100 1.819(3) . ?
P2 C1 1.722(3) . ?
P2 C200 1.818(3) . ?
P2 C206 1.828(4) . ?
C100 C101 1.390(5) . ?
C100 C105 1.396(5) . ?
C101 C102 1.391(5) . ?
C101 H101 0.9500 . ?
C102 C103 1.376(6) . ?
C102 H102 0.9500 . ?
C103 C104 1.388(6) . ?
C103 H103 0.9500 . ?
C104 C105 1.384(5) . ?
C104 H104 0.9500 . ?
C105 H105 0.9500 . ?
C106 C107 1.381(5) . ?
C106 C111 1.388(5) . ?
C107 C108 1.390(6) . ?
C107 H107 0.9500 . ?
C108 C109 1.375(7) . ?
C108 H108 0.9500 . ?
C109 C110 1.358(6) . ?
C109 H109 0.9500 . ?
C110 C111 1.388(6) . ?
C110 H110 0.9500 . ?
C111 H111 0.9500 . ?
C200 C201 1.383(6) . ?
C200 C205 1.393(5) . ?
C201 C202 1.398(6) . ?
C201 H201 0.9500 . ?
C202 C203 1.370(7) . ?
C202 H202 0.9500 . ?
C203 C204 1.358(7) . ?
C203 H203 0.9500 . ?
C204 C205 1.388(6) . ?
C204 H204 0.9500 . ?
C205 H205 0.9500 . ?
C206 C211 1.384(5) . ?
C206 C207 1.390(6) . ?
C207 C208 1.386(5) . ?
C207 H207 0.9500 . ?
C208 C209 1.372(7) . ?
C208 H208 0.9500 . ?
C209 C210 1.372(8) . ?
C209 H209 0.9500 . ?
C210 C211 1.393(6) . ?
C210 H210 0.9500 . ?
C211 H211 0.9500 . ?
O1 C13 1.331(15) . ?
O1 C10 1.41(2) . ?
C10 C11 1.506(19) . ?
C10 H10A 0.9900 . ?
C10 H10B 0.9900 . ?
C11 C12 1.401(15) . ?
C11 H11A 0.9900 . ?
C11 H11B 0.9900 . ?
C12 C13 1.452(14) . ?
C12 H12A 0.9900 . ?
C12 H12B 0.9900 . ?
C13 H13A 0.9900 . ?
C13 H13B 0.9900 . ?

loop_
_geom_torsion_atom_site_label_1
_geom_torsion_atom_site_label_2
_geom_torsion_atom_site_label_3
_geom_torsion_atom_site_label_4
_geom_torsion
_geom_torsion_site_symmetry_1
_geom_torsion_site_symmetry_2
_geom_torsion_site_symmetry_3
_geom_torsion_site_symmetry_4
_geom_torsion_publ_flag
Se2 Hg1 Se1 P1 111.17(3) 3_665 . . . ?
Se3 Hg1 Se1 P1 -124.25(3) 3_665 . . . ?
Se3 Hg1 Se1 P1 -8.14(3) . . . . ?
Hg1 Hg1 Se1 P1 -61.78(3) 3_665 . . . ?
Se1 Hg1 Se3 C1 -16.93(10) . . . . ?
Se2 Hg1 Se3 C1 -160.71(10) 3_665 . . . ?
Se3 Hg1 Se3 C1 96.81(10) 3_665 . . . ?
Hg1 Hg1 Se3 C1 96.81(10) 3_665 . . . ?
Se1 Hg1 Se3 Hg1 -113.746(12) . . . 3_665 ?
Se2 Hg1 Se3 Hg1 102.479(17) 3_665 . . 3_665 ?
Se3 Hg1 Se3 Hg1 0.0 3_665 . . 3_665 ?
Hg1 Se1 P1 C1 41.40(13) . . . . ?
Hg1 Se1 P1 C106 169.58(12) . . . . ?
Hg1 Se1 P1 C100 -77.63(11) . . . . ?
Hg1 Se2 P2 C1 -36.49(13) 3_665 . . . ?
Hg1 Se2 P2 C200 -164.58(12) 3_665 . . . ?
Hg1 Se2 P2 C206 81.66(12) 3_665 . . . ?
C200 P2 C1 P1 35.0(3) . . . . ?
C206 P2 C1 P1 151.0(2) . . . . ?
Se2 P2 C1 P1 -89.0(3) . . . . ?
C200 P2 C1 Se3 -178.12(16) . . . . ?
C206 P2 C1 Se3 -62.1(2) . . . . ?
Se2 P2 C1 Se3 57.88(19) . . . . ?
C106 P1 C1 P2 -42.7(3) . . . . ?
C100 P1 C1 P2 -157.8(2) . . . . ?
Se1 P1 C1 P2 81.6(3) . . . . ?
C106 P1 C1 Se3 170.07(16) . . . . ?
C100 P1 C1 Se3 55.0(2) . . . . ?
Se1 P1 C1 Se3 -65.60(19) . . . . ?
Hg1 Se3 C1 P2 -41.04(17) 3_665 . . . ?
Hg1 Se3 C1 P2 -109.16(16) . . . . ?
Hg1 Se3 C1 P1 112.45(15) 3_665 . . . ?
Hg1 Se3 C1 P1 44.33(17) . . . . ?
C1 P1 C100 C101 -143.6(3) . . . . ?
C106 P1 C100 C101 96.1(3) . . . . ?
Se1 P1 C100 C101 -16.5(3) . . . . ?
C1 P1 C100 C105 38.9(3) . . . . ?
C106 P1 C100 C105 -81.4(3) . . . . ?
Se1 P1 C100 C105 166.0(2) . . . . ?
C105 C100 C101 C102 -1.5(5) . . . . ?
P1 C100 C101 C102 -179.0(3) . . . . ?
C100 C101 C102 C103 1.0(5) . . . . ?
C101 C102 C103 C104 1.0(5) . . . . ?
C102 C103 C104 C105 -2.6(5) . . . . ?
C103 C104 C105 C100 2.1(5) . . . . ?
C101 C100 C105 C104 0.0(5) . . . . ?
P1 C100 C105 C104 177.5(3) . . . . ?
C1 P1 C106 C107 97.2(3) . . . . ?
C100 P1 C106 C107 -148.1(3) . . . . ?
Se1 P1 C106 C107 -33.8(3) . . . . ?
C1 P1 C106 C111 -83.8(3) . . . . ?
C100 P1 C106 C111 30.8(4) . . . . ?
Se1 P1 C106 C111 145.2(3) . . . . ?
C111 C106 C107 C108 -0.7(6) . . . . ?
P1 C106 C107 C108 178.2(4) . . . . ?
C106 C107 C108 C109 -0.2(7) . . . . ?
C107 C108 C109 C110 1.2(7) . . . . ?
C108 C109 C110 C111 -1.2(7) . . . . ?
C109 C110 C111 C106 0.2(7) . . . . ?
C107 C106 C111 C110 0.7(6) . . . . ?
P1 C106 C111 C110 -178.2(3) . . . . ?
C1 P2 C200 C201 67.7(4) . . . . ?
C206 P2 C200 C201 -46.8(4) . . . . ?
Se2 P2 C200 C201 -161.4(3) . . . . ?
C1 P2 C200 C205 -115.1(3) . . . . ?
C206 P2 C200 C205 130.4(3) . . . . ?
Se2 P2 C200 C205 15.8(3) . . . . ?
C205 C200 C201 C202 -0.2(7) . . . . ?
P2 C200 C201 C202 177.0(4) . . . . ?
C200 C201 C202 C203 -0.8(8) . . . . ?
C201 C202 C203 C204 1.6(8) . . . . ?
C202 C203 C204 C205 -1.3(8) . . . . ?
C203 C204 C205 C200 0.3(7) . . . . ?
C201 C200 C205 C204 0.4(6) . . . . ?
P2 C200 C205 C204 -176.7(4) . . . . ?
C1 P2 C206 C211 143.5(3) . . . . ?
C200 P2 C206 C211 -95.9(3) . . . . ?
Se2 P2 C206 C211 16.8(3) . . . . ?
C1 P2 C206 C207 -36.8(3) . . . . ?
C200 P2 C206 C207 83.8(3) . . . . ?
Se2 P2 C206 C207 -163.5(3) . . . . ?
C211 C206 C207 C208 -0.1(6) . . . . ?
P2 C206 C207 C208 -179.8(3) . . . . ?
C206 C207 C208 C209 -0.6(6) . . . . ?
C207 C208 C209 C210 0.3(7) . . . . ?
C208 C209 C210 C211 0.6(7) . . . . ?
C207 C206 C211 C210 1.0(6) . . . . ?
P2 C206 C211 C210 -179.3(3) . . . . ?
C209 C210 C211 C206 -1.3(7) . . . . ?
C13 O1 C10 C11 9.2(18) . . . . ?
O1 C10 C11 C12 -23.1(17) . . . . ?
C10 C11 C12 C13 28.6(16) . . . . ?
C10 O1 C13 C12 8.0(17) . . . . ?
C11 C12 C13 O1 -23.4(16) . . . . ?
